data_4126876
loop_
_publ_author_name
'Luo, Dong'
'Wang, Xue-Zhi'
'Yang, Chen'
'Zhou, Xiao-Ping'
'Li, Dan'

_publ_section_title
;
 Self-Assembly of Chiral Metal-Organic Tetartoid.
;
_journal_name_full 'Journal of the American Chemical Society'
_journal_paper_doi 10.1021/jacs.7b11285
_journal_year 2017
_chemical_formula_sum 'C216 H224 Cl Co20 N72 O20'
_chemical_formula_weight 5362.71
_space_group_crystal_system cubic
_space_group_IT_number 196
_space_group_name_Hall 'F 2 2 3'
_space_group_name_H-M_alt 'F 2 3'
_symmetry_space_group_name_Hall 'F 2 2 3'
_symmetry_space_group_name_H-M 'F 2 3'
_atom_sites_solution_hydrogens mixed
_audit_creation_method SHELXL-2014/7
_cell_angle_alpha 90
_cell_angle_beta 90
_cell_angle_gamma 90
_cell_formula_units_Z 4
_cell_length_a 32.9647(4)
_cell_length_b 32.9647(4)
_cell_length_c 32.9647(4)
_cell_measurement_reflns_used 4531
_cell_measurement_temperature 100(2)
_cell_measurement_theta_max 70.0960
_cell_measurement_theta_min 4.3990
_cell_volume 35821.8(8)
_computing_structure_refinement 'SHELXL-2014/7 (Sheldrick, 2014)'
_diffrn_ambient_temperature 100(2)
_diffrn_detector_area_resol_mean 10
_diffrn_measured_fraction_theta_full 0.985
_diffrn_measured_fraction_theta_max 0.963
_diffrn_measurement_device_type 'XtaLAB AFC12 (RINC): Kappa single'
_diffrn_measurement_method '\w scans'
_diffrn_radiation_type CuK\a
_diffrn_radiation_wavelength 1.54184
_diffrn_reflns_av_R_equivalents 0.0217
_diffrn_reflns_av_unetI/netI 0.0314
_diffrn_reflns_Laue_measured_fraction_full 0.985
_diffrn_reflns_Laue_measured_fraction_max 0.963
_diffrn_reflns_limit_h_max 20
_diffrn_reflns_limit_h_min -39
_diffrn_reflns_limit_k_max 24
_diffrn_reflns_limit_k_min -35
_diffrn_reflns_limit_l_max 19
_diffrn_reflns_limit_l_min -27
_diffrn_reflns_number 8974
_diffrn_reflns_point_group_measured_fraction_full 0.902
_diffrn_reflns_point_group_measured_fraction_max 0.873
_diffrn_reflns_theta_full 67.684
_diffrn_reflns_theta_max 71.019
_diffrn_reflns_theta_min 4.449
_diffrn_source 'fine-focus sealed X-ray tube'
_exptl_absorpt_coefficient_mu 7.508
_exptl_absorpt_correction_T_max 1
_exptl_absorpt_correction_T_min 0.40743
_exptl_absorpt_correction_type multi-scan
_exptl_crystal_colour purple
_exptl_crystal_density_diffrn 0.994
_exptl_crystal_description polyhedron
_exptl_crystal_F_000 10964
_exptl_crystal_size_max 0.20
_exptl_crystal_size_mid 0.16
_exptl_crystal_size_min 0.14
_refine_diff_density_max 1.272
_refine_diff_density_min -0.546
_refine_diff_density_rms 0.138
_refine_ls_abs_structure_details
;
 Classical Flack method preferred over Parsons because s.u. lower.
;
_refine_ls_abs_structure_Flack 0.040(10)
_refine_ls_extinction_method none
_refine_ls_goodness_of_fit_ref 1.254
_refine_ls_hydrogen_treatment constr
_refine_ls_matrix_type full
_refine_ls_number_parameters 252
_refine_ls_number_reflns 5076
_refine_ls_number_restraints 0
_refine_ls_restrained_S_all 1.254
_refine_ls_R_factor_all 0.0985
_refine_ls_R_factor_gt 0.0902
_refine_ls_shift/su_max 0.000
_refine_ls_shift/su_mean 0.000
_refine_ls_structure_factor_coef Fsqd
_refine_ls_weighting_details 'w=1/[\s^2^(Fo^2^)+(0.2000P)^2^] where P=(Fo^2^+2Fc^2^)/3'
_refine_ls_weighting_scheme calc
_refine_ls_wR_factor_gt 0.2671
_refine_ls_wR_factor_ref 0.2856
_reflns_Friedel_coverage 0.719
_reflns_Friedel_fraction_full 0.809
_reflns_Friedel_fraction_max 0.773
_reflns_number_gt 4377
_reflns_number_total 5076
_reflns_threshold_expression 'I > 2\s(I)'
_cod_data_source_file ja7b11285_si_002.cif
_cod_data_source_block delta-3
_cod_original_cell_volume 35821.9(13)
_cod_database_code 4126876
_shelx_shelxl_version_number 2014/7
_shelx_space_group_comment
;
The symmetry employed for this shelxl refinement is uniquely defined
by the following loop, which should always be used as a source of
symmetry information in preference to the above space-group names.
They are only intended as comments.
;

loop_
_space_group_symop_operation_xyz
'x, y, z'
'z, x, y'
'y, z, x'
'-y, -z, x'
'z, -x, -y'
'-y, z, -x'
'-z, -x, y'
'-z, x, -y'
'y, -z, -x'
'-x, -y, z'
'x, -y, -z'
'-x, y, -z'
'x, y+1/2, z+1/2'
'z, x+1/2, y+1/2'
'y, z+1/2, x+1/2'
'-y, -z+1/2, x+1/2'
'z, -x+1/2, -y+1/2'
'-y, z+1/2, -x+1/2'
'-z, -x+1/2, y+1/2'
'-z, x+1/2, -y+1/2'
'y, -z+1/2, -x+1/2'
'-x, -y+1/2, z+1/2'
'x, -y+1/2, -z+1/2'
'-x, y+1/2, -z+1/2'
'x+1/2, y, z+1/2'
'z+1/2, x, y+1/2'
'y+1/2, z, x+1/2'
'-y+1/2, -z, x+1/2'
'z+1/2, -x, -y+1/2'
'-y+1/2, z, -x+1/2'
'-z+1/2, -x, y+1/2'
'-z+1/2, x, -y+1/2'
'y+1/2, -z, -x+1/2'
'-x+1/2, -y, z+1/2'
'x+1/2, -y, -z+1/2'
'-x+1/2, y, -z+1/2'
'x+1/2, y+1/2, z'
'z+1/2, x+1/2, y'
'y+1/2, z+1/2, x'
'-y+1/2, -z+1/2, x'
'z+1/2, -x+1/2, -y'
'-y+1/2, z+1/2, -x'
'-z+1/2, -x+1/2, y'
'-z+1/2, x+1/2, -y'
'y+1/2, -z+1/2, -x'
'-x+1/2, -y+1/2, z'
'x+1/2, -y+1/2, -z'
'-x+1/2, y+1/2, -z'

loop_
_atom_site_label
_atom_site_type_symbol
_atom_site_fract_x
_atom_site_fract_y
_atom_site_fract_z
_atom_site_U_iso_or_equiv
_atom_site_adp_type
_atom_site_occupancy
_atom_site_site_symmetry_order
_atom_site_calc_flag
_atom_site_refinement_flags_posn
_atom_site_refinement_flags_adp
_atom_site_refinement_flags_occupancy
Co1 Co 0.39297(4) 0.10703(4) 0.10703(4) 0.0399(6) Uani 1 3 d S T P
Co3 Co 0.38705(6) 0.38705(6) 0.11295(6) 0.0576(7) Uani 1 3 d S T P
Co2 Co 0.46776(6) 0.24413(5) 0.20408(5) 0.0603(5) Uani 1 1 d . . .
Cl1 Cl 0.5000 0.0000 0.0000 0.0408(14) Uani 1 12 d S T P
O1 O 0.4248(3) 0.2500 0.2500 0.0471(19) Uani 1 2 d S T P
N5 N 0.4159(2) 0.1424(2) 0.1481(2) 0.0371(14) Uani 1 1 d . . .
N6 N 0.4325(2) 0.1304(2) 0.0680(2) 0.0371(13) Uani 1 1 d . . .
C13 C 0.4745(2) 0.1168(3) 0.0605(3) 0.0402(17) Uani 1 1 d . . .
H13A H 0.4841 0.1292 0.0356 0.048 Uiso 1 1 calc R U .
H13B H 0.4744 0.0877 0.0564 0.048 Uiso 1 1 calc R U .
N2 N 0.4494(2) 0.2926(2) 0.1697(2) 0.0439(15) Uani 1 1 d . . .
N1 N 0.4224(3) 0.3424(3) 0.1337(2) 0.0510(18) Uani 1 1 d . . .
C8 C 0.5589(3) 0.1425(3) 0.1558(3) 0.051(2) Uani 1 1 d . . .
H8 H 0.5766 0.1475 0.1772 0.061 Uiso 1 1 calc R U .
C2 C 0.4216(3) 0.3211(3) 0.1684(3) 0.0465(19) Uani 1 1 d . . .
N4 N 0.4453(2) 0.1880(2) 0.1886(2) 0.0394(15) Uani 1 1 d . . .
C12 C 0.5103(3) 0.1664(3) 0.1065(3) 0.0481(19) Uani 1 1 d . . .
H12 H 0.4963 0.1875 0.0940 0.058 Uiso 1 1 calc R U .
C7 C 0.5382(3) 0.1746(3) 0.1387(3) 0.0455(19) Uani 1 1 d . . .
N3 N 0.5127(2) 0.2440(3) 0.1549(3) 0.0524(18) Uani 1 1 d . . .
C10 C 0.5272(3) 0.0959(3) 0.1120(3) 0.0463(19) Uani 1 1 d . . .
H10 H 0.5237 0.0694 0.1029 0.056 Uiso 1 1 calc R U .
C3 C 0.4535(3) 0.3254(3) 0.1108(3) 0.056(2) Uani 1 1 d . . .
H3 H 0.4614 0.3333 0.0849 0.068 Uiso 1 1 calc R U .
C1 C 0.3934(4) 0.3301(4) 0.2024(3) 0.061(3) Uani 1 1 d . . .
H1A H 0.3759 0.3072 0.2069 0.091 Uiso 1 1 calc R U .
H1B H 0.3773 0.3534 0.1958 0.091 Uiso 1 1 calc R U .
H1C H 0.4088 0.3354 0.2266 0.091 Uiso 1 1 calc R U .
O2 O 0.5025(4) 0.2500 0.2500 0.082(3) Uani 1 2 d S T P
C11 C 0.5045(2) 0.1266(3) 0.0942(2) 0.0381(16) Uani 1 1 d . . .
C9 C 0.5541(3) 0.1030(3) 0.1420(3) 0.050(2) Uani 1 1 d . . .
H9 H 0.5692 0.0819 0.1531 0.059 Uiso 1 1 calc R U .
C4 C 0.4697(3) 0.2961(3) 0.1327(3) 0.051(2) Uani 1 1 d . . .
C6 C 0.5484(3) 0.2172(3) 0.1505(4) 0.057(2) Uani 1 1 d . . .
H6A H 0.5630 0.2167 0.1760 0.068 Uiso 1 1 calc R U .
H6B H 0.5663 0.2286 0.1301 0.068 Uiso 1 1 calc R U .
C5 C 0.5040(3) 0.2679(3) 0.1272(3) 0.054(2) Uani 1 1 d . . .
H5 H 0.5189 0.2680 0.1033 0.065 Uiso 1 1 calc R U .
C16 C 0.4166(3) 0.1813(3) 0.1589(3) 0.0423(18) Uani 1 1 d . . .
C17 C 0.4625(3) 0.1505(2) 0.1959(2) 0.0394(16) Uani 1 1 d . . .
H17 H 0.4828 0.1452 0.2148 0.047 Uiso 1 1 calc R U .
C18 C 0.4450(2) 0.1230(2) 0.1713(2) 0.0358(15) Uani 1 1 d . . .
C15 C 0.3901(3) 0.2147(3) 0.1442(3) 0.050(2) Uani 1 1 d . . .
H15A H 0.4053 0.2319 0.1262 0.075 Uiso 1 1 calc R U .
H15B H 0.3807 0.2303 0.1669 0.075 Uiso 1 1 calc R U .
H15C H 0.3674 0.2034 0.1300 0.075 Uiso 1 1 calc R U .
C14 C 0.4192(2) 0.1613(3) 0.0479(2) 0.0385(17) Uani 1 1 d . . .
H14 H 0.4355 0.1760 0.0302 0.046 Uiso 1 1 calc R U .
O3 O 0.4235(5) 0.4235(5) 0.0765(5) 0.125(7) Uani 1 3 d S T P
H H 0.4492 0.4784 0.0652 0.187 Uiso 0.3333 1 d R U P
HA H 0.4650 0.4269 0.0309 0.187 Uiso 0.3333 1 d R U P
O0AA O 0.5245(3) -0.0245(3) -0.0245(3) 0.133(9) Uani 1 3 d S T P

loop_
_atom_site_aniso_label
_atom_site_aniso_U_11
_atom_site_aniso_U_22
_atom_site_aniso_U_33
_atom_site_aniso_U_23
_atom_site_aniso_U_13
_atom_site_aniso_U_12
Co1 0.0399(6) 0.0399(6) 0.0399(6) -0.0034(5) 0.0034(5) 0.0034(5)
Co3 0.0576(7) 0.0576(7) 0.0576(7) -0.0015(8) -0.0015(8) 0.0015(8)
Co2 0.0713(11) 0.0532(10) 0.0563(9) -0.0049(7) -0.0029(8) -0.0021(8)
Cl1 0.0408(14) 0.0408(14) 0.0408(14) 0.000 0.000 0.000
O1 0.058(5) 0.044(4) 0.039(4) -0.001(4) 0.000 0.000
N5 0.033(3) 0.037(3) 0.041(3) -0.004(3) 0.000(3) 0.004(3)
N6 0.034(3) 0.038(3) 0.039(3) -0.003(3) 0.004(3) 0.004(3)
C13 0.030(4) 0.044(4) 0.046(4) -0.003(3) 0.007(3) 0.006(3)
N2 0.045(4) 0.046(4) 0.041(4) -0.002(3) 0.001(3) 0.002(3)
N1 0.051(4) 0.058(5) 0.044(4) -0.004(3) 0.004(3) 0.008(4)
C8 0.046(5) 0.047(5) 0.060(5) -0.004(4) -0.003(4) 0.000(4)
C2 0.048(5) 0.052(5) 0.040(4) -0.004(4) 0.001(4) 0.009(4)
N4 0.044(4) 0.038(3) 0.036(3) -0.005(3) -0.002(3) 0.006(3)
C12 0.044(5) 0.050(5) 0.050(5) -0.004(4) 0.004(4) 0.004(4)
C7 0.041(4) 0.044(4) 0.051(5) -0.009(4) 0.000(4) -0.002(3)
N3 0.052(4) 0.053(4) 0.052(4) -0.006(4) -0.001(3) 0.003(4)
C10 0.037(4) 0.048(5) 0.054(5) -0.007(4) 0.006(4) -0.001(3)
C3 0.052(5) 0.062(6) 0.055(5) 0.003(5) 0.013(4) 0.000(4)
C1 0.066(6) 0.069(6) 0.047(5) -0.007(5) 0.010(5) 0.008(5)
O2 0.072(7) 0.101(9) 0.072(7) -0.007(7) 0.000 0.000
C11 0.034(4) 0.039(4) 0.042(4) -0.002(3) 0.004(3) 0.002(3)
C9 0.045(4) 0.055(5) 0.048(5) 0.003(4) 0.000(4) 0.008(4)
C4 0.049(5) 0.057(5) 0.046(5) -0.002(4) 0.001(4) 0.006(4)
C6 0.050(5) 0.048(5) 0.072(7) -0.007(5) -0.001(5) 0.000(4)
C5 0.046(5) 0.054(5) 0.061(5) -0.005(5) 0.004(4) 0.005(4)
C16 0.048(4) 0.044(4) 0.035(4) -0.010(3) -0.005(3) 0.004(3)
C17 0.043(4) 0.036(4) 0.039(4) -0.001(3) -0.006(3) 0.001(3)
C18 0.038(4) 0.032(4) 0.037(4) -0.002(3) 0.000(3) 0.007(3)
C15 0.046(5) 0.046(5) 0.057(5) -0.010(4) -0.006(4) 0.005(4)
C14 0.035(4) 0.045(4) 0.035(4) -0.002(3) 0.003(3) 0.007(3)
O3 0.125(7) 0.125(7) 0.125(7) -0.010(9) -0.010(9) 0.010(9)
O0AA 0.133(9) 0.133(9) 0.133(9) -0.041(7) 0.041(7) 0.041(7)

loop_
_atom_type_symbol
_atom_type_description
_atom_type_scat_dispersion_real
_atom_type_scat_dispersion_imag
_atom_type_scat_source
C C 0.0181 0.0091 'International Tables Vol C Tables 4.2.6.8 and 6.1.1.4'
H H 0.0000 0.0000 'International Tables Vol C Tables 4.2.6.8 and 6.1.1.4'
N N 0.0311 0.0180 'International Tables Vol C Tables 4.2.6.8 and 6.1.1.4'
O O 0.0492 0.0322 'International Tables Vol C Tables 4.2.6.8 and 6.1.1.4'
Cl Cl 0.3639 0.7018 'International Tables Vol C Tables 4.2.6.8 and 6.1.1.4'
Co Co -2.3653 3.6143 'International Tables Vol C Tables 4.2.6.8 and 6.1.1.4'

loop_
_geom_angle_atom_site_label_1
_geom_angle_atom_site_label_2
_geom_angle_atom_site_label_3
_geom_angle
_geom_angle_site_symmetry_1
_geom_angle_site_symmetry_3
N5 Co1 N5 95.0(3) . 30
N5 Co1 N5 95.0(3) . 43
N5 Co1 N5 95.0(3) 30 43
N5 Co1 N6 87.9(3) . .
N5 Co1 N6 82.6(3) 30 .
N5 Co1 N6 176.4(3) 43 .
N5 Co1 N6 82.6(3) . 43
N5 Co1 N6 176.4(3) 30 43
N5 Co1 N6 87.9(3) 43 43
N6 Co1 N6 94.6(3) . 43
N5 Co1 N6 176.4(3) . 30
N5 Co1 N6 87.9(3) 30 30
N5 Co1 N6 82.6(3) 43 30
N6 Co1 N6 94.6(3) . 30
N6 Co1 N6 94.6(3) 43 30
N1 Co3 N1 112.1(2) . 21
N1 Co3 N1 112.1(2) . 32
N1 Co3 N1 112.1(2) 21 32
N1 Co3 O3 106.7(3) . .
N1 Co3 O3 106.7(3) 21 .
N1 Co3 O3 106.7(3) 32 .
O2 Co2 N2 122.5(2) . .
O2 Co2 N4 120.3(2) . .
N2 Co2 N4 117.2(3) . .
O2 Co2 O1 79.7(4) . .
N2 Co2 O1 97.4(2) . .
N4 Co2 O1 91.1(2) . .
O2 Co2 N3 100.4(4) . .
N2 Co2 N3 78.1(3) . .
N4 Co2 N3 93.3(3) . .
O1 Co2 N3 174.8(2) . .
O0AA Cl1 O0AA 109.470(1) 28_554 27_554
O0AA Cl1 O0AA 109.471(1) 28_554 38_545
O0AA Cl1 O0AA 109.472(1) 27_554 38_545
O0AA Cl1 O0AA 109.472(1) 28_554 .
O0AA Cl1 O0AA 109.471(1) 27_554 .
O0AA Cl1 O0AA 109.471(1) 38_545 .
Co2 O1 Co2 94.3(4) 23 .
C16 N5 C18 106.6(7) . .
C16 N5 Co1 140.6(6) . .
C18 N5 Co1 112.3(5) . .
C14 N6 C13 118.2(7) . .
C14 N6 Co1 114.5(5) . .
C13 N6 Co1 127.3(5) . .
N6 C13 C11 115.0(7) . .
C2 N2 C4 104.3(8) . .
C2 N2 Co2 141.4(6) . .
C4 N2 Co2 113.9(6) . .
C2 N1 C3 105.4(8) . .
C2 N1 Co3 131.8(6) . .
C3 N1 Co3 122.7(7) . .
C9 C8 C7 122.0(9) . .
N2 C2 N1 112.9(8) . .
N2 C2 C1 123.6(9) . .
N1 C2 C1 123.4(9) . .
C16 N4 C17 105.2(7) . .
C16 N4 Co2 124.6(6) . .
C17 N4 Co2 127.8(5) . .
C11 C12 C7 119.0(8) . .
C8 C7 C12 118.5(8) . .
C8 C7 C6 120.2(9) . .
C12 C7 C6 120.9(9) . .
C5 N3 C6 119.6(9) . .
C5 N3 Co2 112.6(7) . .
C6 N3 Co2 127.6(7) . .
C9 C10 C11 122.5(9) . .
C4 C3 N1 107.2(9) . .
Co2 O2 Co2 106.2(6) 23 .
C10 C11 C12 119.4(8) . .
C10 C11 C13 120.1(8) . .
C12 C11 C13 120.4(8) . .
C8 C9 C10 118.5(9) . .
C3 C4 N2 110.2(9) . .
C3 C4 C5 134.8(9) . .
N2 C4 C5 115.0(8) . .
N3 C6 C7 114.1(8) . .
N3 C5 C4 119.3(9) . .
N5 C16 N4 110.9(7) . .
N5 C16 C15 128.0(8) . .
N4 C16 C15 121.1(8) . .
C18 C17 N4 108.8(7) . .
C17 C18 N5 108.6(7) . .
C17 C18 C14 135.7(8) . 43
N5 C18 C14 115.4(7) . 43
N6 C14 C18 115.0(8) . 30

loop_
_geom_bond_atom_site_label_1
_geom_bond_atom_site_label_2
_geom_bond_distance
_geom_bond_site_symmetry_2
Co1 N5 1.939(7) .
Co1 N5 1.939(7) 30
Co1 N5 1.939(7) 43
Co1 N6 1.986(7) .
Co1 N6 1.986(7) 43
Co1 N6 1.986(7) 30
Co3 N1 1.997(8) .
Co3 N1 1.997(8) 21
Co3 N1 1.997(8) 32
Co3 O3 2.08(3) .
Co2 O2 1.908(8) .
Co2 N2 2.051(8) .
Co2 N4 2.056(7) .
Co2 O1 2.081(6) .
Co2 N3 2.198(9) .
Cl1 O0AA 1.40(2) 28_554
Cl1 O0AA 1.40(2) 27_554
Cl1 O0AA 1.40(2) 38_545
Cl1 O0AA 1.40(2) .
O1 Co2 2.081(6) 23
N5 C16 1.335(11) .
N5 C18 1.383(10) .
N6 C14 1.292(10) .
N6 C13 1.476(9) .
C13 C11 1.521(12) .
N2 C2 1.313(12) .
N2 C4 1.395(12) .
N1 C2 1.342(12) .
N1 C3 1.392(13) .
C8 C9 1.388(14) .
C8 C7 1.380(13) .
C2 C1 1.487(12) .
N4 C16 1.378(11) .
N4 C17 1.382(10) .
C12 C11 1.387(12) .
C12 C7 1.429(13) .
C7 C6 1.494(12) .
N3 C5 1.238(14) .
N3 C6 1.476(12) .
C10 C9 1.350(13) .
C10 C11 1.389(12) .
C3 C4 1.320(14) .
O2 Co2 1.908(8) 23
C4 C5 1.476(13) .
C16 C15 1.485(13) .
C17 C18 1.348(11) .
C18 C14 1.447(11) 43
C14 C18 1.447(11) 30

loop_
_platon_squeeze_void_nr
_platon_squeeze_void_average_x
_platon_squeeze_void_average_y
_platon_squeeze_void_average_z
_platon_squeeze_void_volume
_platon_squeeze_void_count_electrons
_platon_squeeze_void_content
1 -0.001 -0.005 -0.001 16588 3495 ' '
2 0.250 0.250 0.250 370 140 ' '
3 0.750 0.250 0.750 370 140 ' '
4 0.750 0.750 0.250 370 140 ' '
5 0.250 0.750 0.750 370 140 ' '
